data_2243374
loop_
_publ_author_name
'Ahmed, Ruby'
'Do\(gan, Onur Erman'
'Ali, Farman'
'Ahmad, Musheer'
'Ahmed, Adeeba'
'Dege, Necmi'
'Golenia, Irina A.'

_publ_section_title
;
 Crystal structure and Hirshfeld surface analysis of
 2-phenyl-1<i>H</i>-phenanthro[9,10-<i>d</i>]imidazol-3-ium benzoate
;
_journal_coeditor_code MW2157
_journal_issue 5
_journal_name_full 'Acta Crystallographica Section E'
_journal_page_first 724
_journal_page_last 727
_journal_paper_doi 10.1107/S2056989020005344
_journal_volume 76
_journal_year 2020
_chemical_formula_iupac 'C21 H15 N2 +, C7 H5 O2 -'
_chemical_formula_moiety 'C21 H15 N2 +, C7 H5 O2 -'
_chemical_formula_sum 'C28 H20 N2 O2'
_chemical_formula_weight 416.46
_chemical_name_systematic
;
2-Phenyl-1<i>H</i>-phenanthro[9,10-<i>d</i>]imidazol-3-ium benzoate
;
_space_group_crystal_system monoclinic
_space_group_IT_number 14
_space_group_name_Hall '-P 2yn'
_space_group_name_H-M_alt 'P 1 21/n 1'
_atom_sites_solution_hydrogens geom
_atom_sites_solution_primary iterative
_audit_creation_method SHELXL-2018/3
_cell_angle_alpha 90
_cell_angle_beta 91.7920(10)
_cell_angle_gamma 90
_cell_formula_units_Z 4
_cell_length_a 9.4693(4)
_cell_length_b 8.7384(3)
_cell_length_c 24.5049(9)
_cell_measurement_reflns_used 9121
_cell_measurement_temperature 100(2)
_cell_measurement_theta_max 28.11
_cell_measurement_theta_min 3.23
_cell_volume 2026.70(13)
_computing_cell_refinement
;
SAINT  (Bruker, 2016)
;
_computing_data_collection
;
APEX2  (Bruker, 2016)
;
_computing_data_reduction
;
SAINT  (Bruker, 2016)
;
_computing_molecular_graphics
;
Mercury (Macrae <i>et al.</i>,  2020)
;
_computing_publication_material
;
WinGX (Farrugia, 2012) and PLATON (Spek, 2020)
;
_computing_structure_refinement
;
<i>SHELXL2018/3</i> (Sheldrick, 2015b)
;
_computing_structure_solution
;
<i>SHELXT2018/3</i> (Sheldrick, 2015a)
;
_diffrn_ambient_temperature 100(2)
_diffrn_measured_fraction_theta_full 0.9989
_diffrn_measured_fraction_theta_max 0.9989
_diffrn_measurement_device_type 'Bruker APEXII CCD'
_diffrn_measurement_method '\f and \w scans'
_diffrn_radiation_type MoK\a
_diffrn_radiation_wavelength 0.71073
_diffrn_reflns_av_R_equivalents 0.0462
_diffrn_reflns_av_unetI/netI 0.0322
_diffrn_reflns_limit_h_max 11
_diffrn_reflns_limit_h_min -11
_diffrn_reflns_limit_k_max 10
_diffrn_reflns_limit_k_min -10
_diffrn_reflns_limit_l_max 30
_diffrn_reflns_limit_l_min -30
_diffrn_reflns_number 25446
_diffrn_reflns_theta_full 25.242
_diffrn_reflns_theta_max 25.998
_diffrn_reflns_theta_min 2.331
_exptl_absorpt_coefficient_mu 0.087
_exptl_absorpt_correction_T_max 0.7457
_exptl_absorpt_correction_T_min 0.7082
_exptl_absorpt_correction_type multi-scan
_exptl_absorpt_process_details
;
(SADABS; Bruker, 2016)
;
_exptl_crystal_colour pink
_exptl_crystal_density_diffrn 1.365
_exptl_crystal_description block
_exptl_crystal_F_000 872
_exptl_crystal_size_max 0.390
_exptl_crystal_size_mid 0.280
_exptl_crystal_size_min 0.170
_refine_diff_density_max 0.234
_refine_diff_density_min -0.331
_refine_ls_extinction_method none
_refine_ls_goodness_of_fit_ref 1.098
_refine_ls_hydrogen_treatment constr
_refine_ls_matrix_type full
_refine_ls_number_parameters 289
_refine_ls_number_reflns 3979
_refine_ls_number_restraints 0
_refine_ls_restrained_S_all 1.098
_refine_ls_R_factor_all 0.0540
_refine_ls_R_factor_gt 0.0413
_refine_ls_shift/su_max 0.000
_refine_ls_shift/su_mean 0.000
_refine_ls_structure_factor_coef Fsqd
_refine_ls_weighting_details 'w=1/[\s^2^(Fo^2^)+(0.0356P)^2^+1.0420P] where P=(Fo^2^+2Fc^2^)/3'
_refine_ls_weighting_scheme calc
_refine_ls_wR_factor_gt 0.0936
_refine_ls_wR_factor_ref 0.1041
_reflns_number_gt 3269
_reflns_number_total 3979
_reflns_threshold_expression 'I > 2\s(I)'
_cod_data_source_file mw2157sup1.cif
_cod_data_source_block I
_cod_original_sg_symbol_H-M 'P 21/n'
_cod_database_code 2243374
_shelx_space_group_comment
;
The symmetry employed for this shelxl refinement is uniquely defined
by the following loop, which should always be used as a source of
symmetry information in preference to the above space-group names.
They are only intended as comments.
;
_shelx_estimated_absorpt_t_min 0.967
_shelx_estimated_absorpt_t_max 0.985

loop_
_space_group_symop_operation_xyz
'x, y, z'
'-x+1/2, y+1/2, -z+1/2'
'-x, -y, -z'
'x-1/2, -y-1/2, z-1/2'

loop_
_atom_site_type_symbol
_atom_site_label
_atom_site_fract_x
_atom_site_fract_y
_atom_site_fract_z
_atom_site_U_iso_or_equiv
_atom_site_adp_type
_atom_site_calc_flag
_atom_site_occupancy
_atom_site_disorder_assembly
_atom_site_disorder_group
O O1 0.23573(12) 0.35667(14) 0.39271(5) 0.0272(3) Uani d 1 . .
O O2 0.43116(12) 0.21182(14) 0.39047(5) 0.0277(3) Uani d 1 . .
N N1 0.27589(13) 0.51384(15) 0.48272(5) 0.0174(3) Uani d 1 . .
H H1 0.259534 0.474240 0.451017 0.021 Uiso calc 1 . .
N N2 0.36868(13) 0.65362(15) 0.54849(5) 0.0177(3) Uani d 1 . .
H H2 0.421794 0.718335 0.565817 0.021 Uiso calc 1 . .
C C1 0.30537(16) 0.24344(19) 0.37667(6) 0.0190(3) Uani d 1 . .
C C2 0.23159(16) 0.13699(18) 0.33666(6) 0.0174(3) Uani d 1 . .
C C3 0.30647(17) 0.0201(2) 0.31269(7) 0.0260(4) Uani d 1 . .
H H3 0.400888 0.004987 0.322848 0.031 Uiso calc 1 . .
C C4 0.24293(19) -0.0746(2) 0.27379(7) 0.0327(4) Uani d 1 . .
H H4 0.294737 -0.151762 0.257587 0.039 Uiso calc 1 . .
C C5 0.10194(18) -0.0537(2) 0.25920(7) 0.0261(4) Uani d 1 . .
H H5 0.059013 -0.115598 0.232633 0.031 Uiso calc 1 . .
C C6 0.02506(17) 0.05930(19) 0.28422(7) 0.0225(4) Uani d 1 . .
H H6 -0.070461 0.071109 0.275216 0.027 Uiso calc 1 . .
C C7 0.08921(16) 0.15524(18) 0.32262(6) 0.0194(3) Uani d 1 . .
H H7 0.037017 0.231785 0.338992 0.023 Uiso calc 1 . .
C C8 0.20749(15) 0.47649(18) 0.52979(6) 0.0172(3) Uani d 1 . .
C C9 0.09665(15) 0.36873(18) 0.53830(6) 0.0185(3) Uani d 1 . .
C C10 0.03891(16) 0.27684(18) 0.49600(7) 0.0214(4) Uani d 1 . .
H H10 0.070829 0.286745 0.460668 0.026 Uiso calc 1 . .
C C11 -0.06499(16) 0.17229(19) 0.50718(7) 0.0241(4) Uani d 1 . .
H H11 -0.102982 0.111124 0.479346 0.029 Uiso calc 1 . .
C C12 -0.11351(17) 0.1577(2) 0.56009(7) 0.0267(4) Uani d 1 . .
H H12 -0.183127 0.086184 0.567421 0.032 Uiso calc 1 . .
C C13 -0.05897(17) 0.2486(2) 0.60154(7) 0.0243(4) Uani d 1 . .
H H13 -0.093418 0.238283 0.636479 0.029 Uiso calc 1 . .
C C14 0.04783(15) 0.35686(18) 0.59221(7) 0.0201(3) Uani d 1 . .
C C15 0.10846(15) 0.45281(18) 0.63613(6) 0.0197(3) Uani d 1 . .
C C16 0.06231(17) 0.4443(2) 0.69008(7) 0.0244(4) Uani d 1 . .
H H16 -0.010480 0.377451 0.698225 0.029 Uiso calc 1 . .
C C17 0.12253(17) 0.5328(2) 0.73112(7) 0.0263(4) Uani d 1 . .
H H17 0.090928 0.523517 0.766521 0.032 Uiso calc 1 . .
C C18 0.23025(17) 0.6361(2) 0.72023(7) 0.0243(4) Uani d 1 . .
H H18 0.269913 0.695635 0.748191 0.029 Uiso calc 1 . .
C C19 0.27759(16) 0.64963(19) 0.66800(6) 0.0213(4) Uani d 1 . .
H H19 0.348675 0.719290 0.660521 0.026 Uiso calc 1 . .
C C20 0.21874(15) 0.55833(18) 0.62580(6) 0.0187(3) Uani d 1 . .
C C21 0.26552(15) 0.56429(18) 0.57097(6) 0.0173(3) Uani d 1 . .
C C22 0.37202(15) 0.62210(18) 0.49467(6) 0.0174(3) Uani d 1 . .
C C23 0.46252(15) 0.69837(18) 0.45586(6) 0.0180(3) Uani d 1 . .
C C24 0.55209(16) 0.81660(19) 0.47343(7) 0.0224(4) Uani d 1 . .
H H24 0.554159 0.846890 0.509828 0.027 Uiso calc 1 . .
C C25 0.63769(17) 0.8886(2) 0.43664(7) 0.0264(4) Uani d 1 . .
H H25 0.697088 0.967356 0.448523 0.032 Uiso calc 1 . .
C C26 0.63607(17) 0.8448(2) 0.38243(7) 0.0264(4) Uani d 1 . .
H H26 0.695022 0.892778 0.358048 0.032 Uiso calc 1 . .
C C27 0.54566(18) 0.7287(2) 0.36468(7) 0.0260(4) Uani d 1 . .
H H27 0.543584 0.699591 0.328159 0.031 Uiso calc 1 . .
C C28 0.45880(17) 0.65616(19) 0.40079(7) 0.0224(4) Uani d 1 . .
H H28 0.397852 0.579232 0.388489 0.027 Uiso calc 1 . .

loop_
_atom_site_aniso_label
_atom_site_aniso_U_11
_atom_site_aniso_U_22
_atom_site_aniso_U_33
_atom_site_aniso_U_12
_atom_site_aniso_U_13
_atom_site_aniso_U_23
O1 0.0306(6) 0.0247(6) 0.0259(6) -0.0004(5) -0.0033(5) -0.0090(5)
O2 0.0214(6) 0.0332(7) 0.0279(6) -0.0035(5) -0.0069(5) -0.0051(5)
N1 0.0161(6) 0.0172(7) 0.0185(7) 0.0026(5) -0.0037(5) -0.0023(5)
N2 0.0151(6) 0.0177(7) 0.0200(7) -0.0006(5) -0.0035(5) -0.0032(5)
C1 0.0211(8) 0.0216(8) 0.0144(7) -0.0032(7) 0.0002(6) 0.0011(6)
C2 0.0184(7) 0.0192(8) 0.0146(7) -0.0039(6) 0.0010(6) 0.0011(6)
C3 0.0166(7) 0.0336(10) 0.0277(9) 0.0000(7) -0.0019(7) -0.0089(8)
C4 0.0264(9) 0.0371(11) 0.0343(10) 0.0034(8) -0.0006(8) -0.0185(9)
C5 0.0269(9) 0.0285(9) 0.0226(8) -0.0054(7) -0.0046(7) -0.0076(7)
C6 0.0180(7) 0.0245(9) 0.0245(8) -0.0022(7) -0.0051(7) 0.0006(7)
C7 0.0192(8) 0.0187(8) 0.0203(8) 0.0010(6) -0.0007(6) -0.0003(6)
C8 0.0145(7) 0.0173(8) 0.0197(8) 0.0042(6) -0.0019(6) -0.0001(6)
C9 0.0143(7) 0.0156(8) 0.0254(8) 0.0045(6) -0.0036(6) 0.0004(6)
C10 0.0177(8) 0.0183(8) 0.0281(9) 0.0042(6) -0.0035(7) -0.0017(7)
C11 0.0182(8) 0.0171(8) 0.0364(10) 0.0028(7) -0.0075(7) -0.0035(7)
C12 0.0178(8) 0.0200(9) 0.0420(11) 0.0001(7) -0.0019(7) 0.0058(8)
C13 0.0185(8) 0.0255(9) 0.0288(9) 0.0015(7) -0.0009(7) 0.0054(7)
C14 0.0141(7) 0.0181(8) 0.0278(9) 0.0046(6) -0.0025(6) 0.0019(7)
C15 0.0147(7) 0.0207(8) 0.0234(8) 0.0060(6) -0.0007(6) 0.0013(7)
C16 0.0192(8) 0.0275(9) 0.0264(9) 0.0037(7) 0.0013(7) 0.0027(7)
C17 0.0241(8) 0.0347(10) 0.0201(8) 0.0076(8) 0.0022(7) 0.0002(7)
C18 0.0217(8) 0.0299(9) 0.0212(8) 0.0068(7) -0.0044(7) -0.0032(7)
C19 0.0162(7) 0.0227(9) 0.0247(9) 0.0040(6) -0.0035(6) -0.0023(7)
C20 0.0152(7) 0.0190(8) 0.0217(8) 0.0064(6) -0.0033(6) -0.0002(6)
C21 0.0137(7) 0.0166(8) 0.0214(8) 0.0026(6) -0.0032(6) 0.0000(6)
C22 0.0150(7) 0.0157(8) 0.0214(8) 0.0051(6) -0.0032(6) -0.0016(6)
C23 0.0144(7) 0.0171(8) 0.0224(8) 0.0051(6) -0.0021(6) 0.0009(6)
C24 0.0190(8) 0.0243(9) 0.0236(8) 0.0014(7) -0.0024(7) -0.0011(7)
C25 0.0194(8) 0.0265(9) 0.0330(10) -0.0021(7) -0.0045(7) 0.0038(8)
C26 0.0203(8) 0.0286(10) 0.0304(9) 0.0034(7) 0.0014(7) 0.0097(8)
C27 0.0301(9) 0.0264(9) 0.0215(8) 0.0057(7) 0.0000(7) 0.0018(7)
C28 0.0234(8) 0.0191(8) 0.0243(8) 0.0021(7) -0.0029(7) -0.0011(7)

loop_
_atom_type_symbol
_atom_type_description
_atom_type_scat_dispersion_real
_atom_type_scat_dispersion_imag
_atom_type_scat_source
C C 0.0033 0.0016 'International Tables Vol C Tables 4.2.6.8 and 6.1.1.4'
H H 0.0000 0.0000 'International Tables Vol C Tables 4.2.6.8 and 6.1.1.4'
N N 0.0061 0.0033 'International Tables Vol C Tables 4.2.6.8 and 6.1.1.4'
O O 0.0106 0.0060 'International Tables Vol C Tables 4.2.6.8 and 6.1.1.4'

loop_
_geom_angle_atom_site_label_1
_geom_angle_atom_site_label_2
_geom_angle_atom_site_label_3
_geom_angle_site_symmetry_1
_geom_angle_site_symmetry_3
_geom_angle
_geom_angle_publ_flag
C22 N1 C8 . . 108.53(13) ?
C22 N1 H1 . . 125.7 ?
C8 N1 H1 . . 125.7 ?
C22 N2 C21 . . 108.28(13) ?
C22 N2 H2 . . 125.9 ?
C21 N2 H2 . . 125.9 ?
O2 C1 O1 . . 126.11(15) ?
O2 C1 C2 . . 117.05(14) ?
O1 C1 C2 . . 116.84(14) ?
C3 C2 C7 . . 119.04(14) ?
C3 C2 C1 . . 119.87(14) ?
C7 C2 C1 . . 121.09(14) ?
C2 C3 C4 . . 121.02(15) ?
C2 C3 H3 . . 119.5 ?
C4 C3 H3 . . 119.5 ?
C5 C4 C3 . . 119.58(16) ?
C5 C4 H4 . . 120.2 ?
C3 C4 H4 . . 120.2 ?
C6 C5 C4 . . 119.83(15) ?
C6 C5 H5 . . 120.1 ?
C4 C5 H5 . . 120.1 ?
C5 C6 C7 . . 120.51(15) ?
C5 C6 H6 . . 119.7 ?
C7 C6 H6 . . 119.7 ?
C6 C7 C2 . . 119.97(15) ?
C6 C7 H7 . . 120.0 ?
C2 C7 H7 . . 120.0 ?
C21 C8 N1 . . 107.20(13) ?
C21 C8 C9 . . 122.75(15) ?
N1 C8 C9 . . 130.06(14) ?
C10 C9 C14 . . 120.94(15) ?
C10 C9 C8 . . 122.55(15) ?
C14 C9 C8 . . 116.51(14) ?
C11 C10 C9 . . 119.71(16) ?
C11 C10 H10 . . 120.1 ?
C9 C10 H10 . . 120.1 ?
C10 C11 C12 . . 120.25(16) ?
C10 C11 H11 . . 119.9 ?
C12 C11 H11 . . 119.9 ?
C13 C12 C11 . . 120.41(16) ?
C13 C12 H12 . . 119.8 ?
C11 C12 H12 . . 119.8 ?
C12 C13 C14 . . 121.48(16) ?
C12 C13 H13 . . 119.3 ?
C14 C13 H13 . . 119.3 ?
C13 C14 C9 . . 117.21(15) ?
C13 C14 C15 . . 122.08(15) ?
C9 C14 C15 . . 120.70(14) ?
C16 C15 C20 . . 116.92(15) ?
C16 C15 C14 . . 122.22(15) ?
C20 C15 C14 . . 120.86(14) ?
C17 C16 C15 . . 121.50(16) ?
C17 C16 H16 . . 119.3 ?
C15 C16 H16 . . 119.3 ?
C16 C17 C18 . . 120.82(16) ?
C16 C17 H17 . . 119.6 ?
C18 C17 H17 . . 119.6 ?
C19 C18 C17 . . 119.72(16) ?
C19 C18 H18 . . 120.1 ?
C17 C18 H18 . . 120.1 ?
C18 C19 C20 . . 120.15(16) ?
C18 C19 H19 . . 119.9 ?
C20 C19 H19 . . 119.9 ?
C19 C20 C15 . . 120.88(15) ?
C19 C20 C21 . . 122.89(15) ?
C15 C20 C21 . . 116.23(14) ?
C8 C21 N2 . . 107.21(14) ?
C8 C21 C20 . . 122.93(14) ?
N2 C21 C20 . . 129.85(14) ?
N1 C22 N2 . . 108.77(14) ?
N1 C22 C23 . . 126.05(14) ?
N2 C22 C23 . . 125.15(14) ?
C24 C23 C28 . . 119.31(15) ?
C24 C23 C22 . . 119.99(14) ?
C28 C23 C22 . . 120.69(14) ?
C25 C24 C23 . . 119.90(16) ?
C25 C24 H24 . . 120.0 ?
C23 C24 H24 . . 120.0 ?
C26 C25 C24 . . 120.80(16) ?
C26 C25 H25 . . 119.6 ?
C24 C25 H25 . . 119.6 ?
C25 C26 C27 . . 119.43(16) ?
C25 C26 H26 . . 120.3 ?
C27 C26 H26 . . 120.3 ?
C28 C27 C26 . . 120.56(16) ?
C28 C27 H27 . . 119.7 ?
C26 C27 H27 . . 119.7 ?
C27 C28 C23 . . 119.98(16) ?
C27 C28 H28 . . 120.0 ?
C23 C28 H28 . . 120.0 ?

loop_
_geom_bond_atom_site_label_1
_geom_bond_atom_site_label_2
_geom_bond_site_symmetry_2
_geom_bond_distance
_geom_bond_publ_flag
O1 C1 . 1.2588(19) ?
O2 C1 . 1.2587(19) ?
N1 C22 . 1.339(2) ?
N1 C8 . 1.380(2) ?
N1 H1 . 0.8600 ?
N2 C22 . 1.349(2) ?
N2 C21 . 1.379(2) ?
N2 H2 . 0.8600 ?
C1 C2 . 1.507(2) ?
C2 C3 . 1.384(2) ?
C2 C7 . 1.390(2) ?
C3 C4 . 1.386(2) ?
C3 H3 . 0.9300 ?
C4 C5 . 1.383(2) ?
C4 H4 . 0.9300 ?
C5 C6 . 1.382(2) ?
C5 H5 . 0.9300 ?
C6 C7 . 1.386(2) ?
C6 H6 . 0.9300 ?
C7 H7 . 0.9300 ?
C8 C21 . 1.369(2) ?
C8 C9 . 1.430(2) ?
C9 C10 . 1.408(2) ?
C9 C14 . 1.417(2) ?
C10 C11 . 1.376(2) ?
C10 H10 . 0.9300 ?
C11 C12 . 1.395(2) ?
C11 H11 . 0.9300 ?
C12 C13 . 1.377(2) ?
C12 H12 . 0.9300 ?
C13 C14 . 1.409(2) ?
C13 H13 . 0.9300 ?
C14 C15 . 1.467(2) ?
C15 C16 . 1.407(2) ?
C15 C20 . 1.422(2) ?
C16 C17 . 1.378(2) ?
C16 H16 . 0.9300 ?
C17 C18 . 1.394(2) ?
C17 H17 . 0.9300 ?
C18 C19 . 1.374(2) ?
C18 H18 . 0.9300 ?
C19 C20 . 1.407(2) ?
C19 H19 . 0.9300 ?
C20 C21 . 1.429(2) ?
C22 C23 . 1.461(2) ?
C23 C24 . 1.396(2) ?
C23 C28 . 1.398(2) ?
C24 C25 . 1.382(2) ?
C24 H24 . 0.9300 ?
C25 C26 . 1.382(2) ?
C25 H25 . 0.9300 ?
C26 C27 . 1.389(2) ?
C26 H26 . 0.9300 ?
C27 C28 . 1.381(2) ?
C27 H27 . 0.9300 ?
C28 H28 . 0.9300 ?

loop_
_geom_hbond_atom_site_label_D
_geom_hbond_atom_site_label_H
_geom_hbond_atom_site_label_A
_geom_hbond_site_symmetry_A
_geom_hbond_distance_DH
_geom_hbond_distance_HA
_geom_hbond_distance_DA
_geom_hbond_angle_DHA
_geom_hbond_publ_flag
N1 H1 O1 . 0.86 1.77 2.6159(17) 168 yes
N2 H2 O2 3_666 0.86 1.83 2.6523(16) 158 yes
C7 H7 Cg4 3_566 0.93 2.79 3.585(2) 145 yes
C10 H10 O1 . 0.93 2.40 3.265(2) 155 yes
C19 H19 O2 3_666 0.93 2.54 3.372(2) 149.7 yes
C24 H24 O2 3_666 0.93 2.50 3.343(2) 151.5 yes
C28 H28 O1 . 0.93 2.48 3.365(2) 159 yes

loop_
_geom_torsion_atom_site_label_1
_geom_torsion_atom_site_label_2
_geom_torsion_atom_site_label_3
_geom_torsion_atom_site_label_4
_geom_torsion_site_symmetry_1
_geom_torsion_site_symmetry_2
_geom_torsion_site_symmetry_3
_geom_torsion_site_symmetry_4
_geom_torsion
_geom_torsion_publ_flag
O2 C1 C2 C3 . . . . -6.4(2) ?
O1 C1 C2 C3 . . . . 172.81(15) ?
O2 C1 C2 C7 . . . . 174.49(15) ?
O1 C1 C2 C7 . . . . -6.2(2) ?
C7 C2 C3 C4 . . . . 2.3(3) ?
C1 C2 C3 C4 . . . . -176.81(16) ?
C2 C3 C4 C5 . . . . -1.0(3) ?
C3 C4 C5 C6 . . . . -1.2(3) ?
C4 C5 C6 C7 . . . . 2.0(3) ?
C5 C6 C7 C2 . . . . -0.7(2) ?
C3 C2 C7 C6 . . . . -1.4(2) ?
C1 C2 C7 C6 . . . . 177.64(14) ?
C22 N1 C8 C21 . . . . -0.49(16) ?
C22 N1 C8 C9 . . . . 179.62(15) ?
C21 C8 C9 C10 . . . . -178.91(14) ?
N1 C8 C9 C10 . . . . 1.0(2) ?
C21 C8 C9 C14 . . . . 0.3(2) ?
N1 C8 C9 C14 . . . . -179.82(14) ?
C14 C9 C10 C11 . . . . -1.0(2) ?
C8 C9 C10 C11 . . . . 178.22(14) ?
C9 C10 C11 C12 . . . . 0.3(2) ?
C10 C11 C12 C13 . . . . 0.6(2) ?
C11 C12 C13 C14 . . . . -0.8(2) ?
C12 C13 C14 C9 . . . . 0.2(2) ?
C12 C13 C14 C15 . . . . -179.05(15) ?
C10 C9 C14 C13 . . . . 0.7(2) ?
C8 C9 C14 C13 . . . . -178.51(13) ?
C10 C9 C14 C15 . . . . 179.95(14) ?
C8 C9 C14 C15 . . . . 0.7(2) ?
C13 C14 C15 C16 . . . . -1.0(2) ?
C9 C14 C15 C16 . . . . 179.84(14) ?
C13 C14 C15 C20 . . . . 178.35(14) ?
C9 C14 C15 C20 . . . . -0.8(2) ?
C20 C15 C16 C17 . . . . -0.8(2) ?
C14 C15 C16 C17 . . . . 178.53(15) ?
C15 C16 C17 C18 . . . . 1.1(2) ?
C16 C17 C18 C19 . . . . -0.3(2) ?
C17 C18 C19 C20 . . . . -0.7(2) ?
C18 C19 C20 C15 . . . . 1.0(2) ?
C18 C19 C20 C21 . . . . -178.48(15) ?
C16 C15 C20 C19 . . . . -0.2(2) ?
C14 C15 C20 C19 . . . . -179.56(14) ?
C16 C15 C20 C21 . . . . 179.29(13) ?
C14 C15 C20 C21 . . . . -0.1(2) ?
N1 C8 C21 N2 . . . . -0.15(16) ?
C9 C8 C21 N2 . . . . 179.75(13) ?
N1 C8 C21 C20 . . . . 178.83(13) ?
C9 C8 C21 C20 . . . . -1.3(2) ?
C22 N2 C21 C8 . . . . 0.74(16) ?
C22 N2 C21 C20 . . . . -178.15(15) ?
C19 C20 C21 C8 . . . . -179.40(15) ?
C15 C20 C21 C8 . . . . 1.1(2) ?
C19 C20 C21 N2 . . . . -0.7(2) ?
C15 C20 C21 N2 . . . . 179.84(14) ?
C8 N1 C22 N2 . . . . 0.96(16) ?
C8 N1 C22 C23 . . . . -176.97(14) ?
C21 N2 C22 N1 . . . . -1.05(16) ?
C21 N2 C22 C23 . . . . 176.90(14) ?
N1 C22 C23 C24 . . . . 175.89(14) ?
N2 C22 C23 C24 . . . . -1.7(2) ?
N1 C22 C23 C28 . . . . -3.0(2) ?
N2 C22 C23 C28 . . . . 179.44(14) ?
C28 C23 C24 C25 . . . . -1.2(2) ?
C22 C23 C24 C25 . . . . 179.97(14) ?
C23 C24 C25 C26 . . . . -0.1(2) ?
C24 C25 C26 C27 . . . . 1.0(2) ?
C25 C26 C27 C28 . . . . -0.6(2) ?
C26 C27 C28 C23 . . . . -0.7(2) ?
C24 C23 C28 C27 . . . . 1.5(2) ?
C22 C23 C28 C27 . . . . -179.60(14) ?

_cod_database_fobs_code 2243374
